data_2005433
loop_
_publ_author_name
'Liu, Q.'
'Zhang, S.-W.'
'Wei, Y. G.'
'Shao, M.-C.'

_publ_section_title
;
 Anticancer and Antifertility Agents. II.
 <i>N</i>,<i>N</i>'-Hexamethylenebis(3-pyridinecarboxamide)
;
_journal_issue 9
_journal_name_full 'Acta Crystallographica Section C'
_journal_page_first 2260
_journal_page_last 2261
_journal_paper_doi 10.1107/S0108270196005045
_journal_volume 52
_journal_year 1996
_chemical_formula_moiety 'C18 H22 N4 O2'
_chemical_formula_sum 'C18 H22 N4 O2'
_chemical_formula_weight 326.4
_chemical_name_systematic
;
N,N'-hexamethylenebis(3-pyridinecarboxamide)
;
_space_group_IT_number 14
_symmetry_cell_setting monoclinic
_symmetry_space_group_name_Hall '-P 2yn'
_symmetry_space_group_name_H-M 'P 1 21/n 1'
_cell_angle_alpha 90
_cell_angle_beta 94.53(3)
_cell_angle_gamma 90
_cell_formula_units_Z 2
_cell_length_a 5.2240(10)
_cell_length_b 5.0960(10)
_cell_length_c 31.006(6)
_cell_measurement_reflns_used 25
_cell_measurement_temperature 296.0(1)
_cell_measurement_theta_max 10
_cell_measurement_theta_min 6
_cell_volume 822.8(3)
_computing_cell_refinement LSQUARE
_computing_data_collection 'Rigaku PC/AFS software'
_computing_data_reduction 'SHELXTL-Plus XS (Sheldrick, 1992)'
_computing_molecular_graphics 'SHELXTL-Plus XP'
_computing_publication_material 'SHELXTL-Plus XPBL and XTEXT'
_computing_structure_refinement 'SHELXTL-Plus XLS'
_computing_structure_solution 'SHELXTL-Plus XS'
_diffrn_ambient_temperature 296
_diffrn_measurement_device 'Rigaku AFC-6S'
_diffrn_measurement_method 2\q
_diffrn_radiation_monochromator graphite
_diffrn_radiation_source xray_tube
_diffrn_radiation_type MoK\a
_diffrn_radiation_wavelength 0.71073
_diffrn_reflns_av_R_equivalents 0.032
_diffrn_reflns_av_sigmaI/netI 0.043
_diffrn_reflns_limit_h_max 6
_diffrn_reflns_limit_h_min 0
_diffrn_reflns_limit_k_max 6
_diffrn_reflns_limit_k_min 0
_diffrn_reflns_limit_l_max 40
_diffrn_reflns_limit_l_min -39
_diffrn_reflns_number 2293
_diffrn_reflns_theta_max 27.5
_diffrn_reflns_theta_min 1.5
_diffrn_standards_decay_% 3
_diffrn_standards_interval_count 150
_diffrn_standards_number 3
_exptl_absorpt_coefficient_mu 0.083
_exptl_absorpt_correction_T_max 1.000
_exptl_absorpt_correction_T_min 0.995
_exptl_absorpt_correction_type '\y scans (Coppens, Leiserowitz & Rabinovich, 1965)'
_exptl_crystal_colour colourless
_exptl_crystal_density_diffrn 1.317
_exptl_crystal_density_meas 1.3167(10)
_exptl_crystal_density_method 'flotation in CHCl~3~/Cl(CH~2~)~3~Cl solution'
_exptl_crystal_description rod
_exptl_crystal_F_000 348
_exptl_crystal_size_max 0.40
_exptl_crystal_size_mid 0.20
_exptl_crystal_size_min 0.20
_refine_diff_density_max 0.22
_refine_diff_density_min -0.16
_refine_ls_extinction_method none
_refine_ls_goodness_of_fit_obs 1.62
_refine_ls_hydrogen_treatment refall
_refine_ls_matrix_type full
_refine_ls_number_constraints 0
_refine_ls_number_parameters 153
_refine_ls_number_reflns 1537
_refine_ls_number_restraints 0
_refine_ls_R_factor_all 0.0691
_refine_ls_R_factor_obs 0.0411
_refine_ls_shift/esd_max 0.003
_refine_ls_shift/esd_mean 0.000
_refine_ls_structure_factor_coef F
_refine_ls_weighting_details 'w = 1/[\s^2^(F) + 0.0010F^2^]'
_refine_ls_weighting_scheme calc
_refine_ls_wR_factor_all 0.0874
_refine_ls_wR_factor_obs 0.0639
_reflns_number_observed 1537
_reflns_number_total 1892
_reflns_observed_criterion F>=4.0\s(F)
_cod_data_source_file ta1081.cif
_cod_data_source_block 1
_cod_depositor_comments
;
The following automatic conversions were performed:

'_refine_ls_weighting_scheme' value 'w = 1/[\s^2^(F) + 0.0010F^2^]'
was changed to 'calc'. New tag '_refine_ls_weighting_details' was
created. The value of the new tag was set to 'w = 1/[\s^2^(F) +
0.0010F^2^]'.

Automatic conversion script
Id: cif_fix_values 3143 2015-03-26 13:38:13Z robertas 
;
_cod_original_sg_symbol_H-M 'P 21/n'
_cod_database_code 2005433

loop_
_symmetry_equiv_pos_as_xyz
x,y,z
1/2+x,1/2-y,1/2+z
-x,-y,-z
1/2-x,1/2+y,1/2-z

loop_
_atom_site_aniso_label
_atom_site_aniso_U_11
_atom_site_aniso_U_22
_atom_site_aniso_U_33
_atom_site_aniso_U_12
_atom_site_aniso_U_13
_atom_site_aniso_U_23
_atom_site_aniso_type_symbol
O .0730(10) .0280(10) .0570(10) .0030(10) .0340(10) .0040(10) O
N(1) .0540(10) .0280(10) .0400(10) -.0010(10) .0240(10) .0010(10) N
N(2) .0560(10) .0530(10) .0550(10) -.0020(10) .0290(10) -.0060(10) N
C(1) .0510(10) .0320(10) .0400(10) .0000(10) .0230(10) .0030(10) C
C(2) .0480(10) .0310(10) .0400(10) .0010(10) .0200(10) .0020(10) C
C(3) .0440(10) .0320(10) .0410(10) .0000(10) .0200(10) .0010(10) C
C(4) .0460(10) .0290(10) .0370(10) -.0010(10) .0160(10) .0010(10) C
C(5) .0430(10) .0310(10) .0340(10) -.0050(10) .0130(10) -.0030(10) C
C(6) .0520(10) .0360(10) .0420(10) -.0010(10) .0160(10) .0010(10) C
C(7) .0660(10) .0440(10) .0420(10) -.0080(10) .0170(10) .0050(10) C
C(8) .0620(10) .0520(10) .0460(10) -.0130(10) .0290(10) -.0060(10) C
C(9) .0480(10) .0390(10) .0430(10) .0010(10) .0180(10) -.0030(10) C

loop_
_atom_site_label
_atom_site_fract_x
_atom_site_fract_y
_atom_site_fract_z
_atom_site_U_iso_or_equiv
_atom_site_thermal_displace_type
_atom_site_type_symbol
O .3725(2) .6828(2) .1022(1) .051(1) Uij O
N(1) .4777(2) .2584(2) .0950(1) .039(1) Uij N
N(2) -.1524(2) .5030(3) .1916(1) .053(1) Uij N
C(1) .6379(3) .3119(2) .0595(1) .040(1) Uij C
C(2) .7755(3) .0686(3) .0460(1) .039(1) Uij C
C(3) .9338(3) .1218(3) .0077(1) .038(1) Uij C
C(4) .3571(2) .4528(2) .1139(1) .036(1) Uij C
C(5) .2004(2) .3792(2) .1505(1) .036(1) Uij C
C(6) .2505(3) .1635(3) .1768(1) .043(1) Uij C
C(7) .0975(3) .1217(3) .2108(1) .050(1) Uij C
C(8) -.0978(3) .2956(3) .2168(1) .052(1) Uij C
C(9) -.0035(3) .5418(3) .1592(1) .043(1) Uij C
H(1) .7631(29) .4487(34) .0680(5) .049(4) Uiso H
H(1') .5240(31) .3852(33) .0357(5) .048(4) Uiso H
H(2) .6381(30) -.0722(36) .0376(5) .052(4) Uiso H
H(2') .8901(30) .0056(34) .0705(5) .050(4) Uiso H
H(3) .8201(29) .1972(32) -.0156(6) .047(4) Uiso H
H(3') 1.0645(33) .2744(36) .0163(6) .053(4) Uiso H
H(6) .3944(30) .0579(35) .1732(5) .052(4) Uiso H
H(7) .1270(32) -.0198(40) .2297(6) .065(5) Uiso H
H(8) -.2048(34) .2722(38) .2402(7) .067(5) Uiso H
H(9) -.0488(29) .6905(37) .1401(5) .051(4) Uiso H
H(1n) .4467(34) .0960(37) .1026(6) .059(5) Uiso H

loop_
_atom_type_symbol
_atom_type_scat_dispersion_real
_atom_type_scat_dispersion_imag
_atom_type_scat_source
C .002 .002 International_Tables_Vol_IV_Table_2.3.1
H 0 0 International_Tables_Vol_IV_Table_2.3.1
O .008 .006 International_Tables_Vol_IV_Table_2.3.1
N .004 .003 International_Tables_Vol_IV_Table_2.3.1

loop_
_geom_angle_atom_site_label_1
_geom_angle_atom_site_label_2
_geom_angle_atom_site_label_3
_geom_angle_site_symmetry_3
_geom_angle
_geom_angle_publ_flag
C(1) N(1) C(4) . 120.70(10) yes
C(1) N(1) H(1n) . 120.4(12) no
C(4) N(1) H(1n) . 118.6(12) no
C(8) N(2) C(9) . 116.60(10) yes
N(1) C(1) C(2) . 111.70(10) yes
N(1) C(1) H(1) . 110.0(10) no
C(2) C(1) H(1) . 109.7(10) no
N(1) C(1) H(1') . 106.8(10) no
C(2) C(1) H(1') . 112.1(10) no
H(1) C(1) H(1') . 106.4(14) no
C(1) C(2) C(3) . 111.70(10) yes
C(1) C(2) H(2) . 107.7(9) no
C(3) C(2) H(2) . 109.6(9) no
C(1) C(2) H(2') . 109.2(10) no
C(3) C(2) H(2') . 109.0(10) no
H(2) C(2) H(2') . 109.7(14) no
C(2) C(3) H(3) . 108.1(10) no
C(2) C(3) H(3') . 108.4(10) no
H(3) C(3) H(3') . 103.9(14) no
C(2) C(3) C(3) 3_755 112.90(10) yes
H(3) C(3) C(3) 3_755 110.7(10) no
H(3') C(3) C(3) 3_755 112.4(10) no
O C(4) N(1) . 122.20(10) yes
O C(4) C(5) . 120.90(10) yes
N(1) C(4) C(5) . 116.90(10) yes
C(4) C(5) C(6) . 123.90(10) yes
C(4) C(5) C(9) . 118.00(10) yes
C(6) C(5) C(9) . 118.10(10) yes
C(5) C(6) C(7) . 118.50(10) yes
C(5) C(6) H(6) . 120.0(10) no
C(7) C(6) H(6) . 121.3(10) no
C(6) C(7) C(8) . 118.90(10) yes
C(6) C(7) H(7) . 121.2(11) no
C(8) C(7) H(7) . 119.9(11) no
N(2) C(8) C(7) . 124.00(10) yes
N(2) C(8) H(8) . 115.6(11) no
C(7) C(8) H(8) . 120.4(11) no
N(2) C(9) C(5) . 123.90(10) yes
N(2) C(9) H(9) . 116.3(10) no
C(5) C(9) H(9) . 119.7(10) no

loop_
_geom_bond_atom_site_label_1
_geom_bond_atom_site_label_2
_geom_bond_site_symmetry_2
_geom_bond_distance
_geom_bond_publ_flag
O C(4) . 1.232(2) yes
N(1) C(1) . 1.460(2) yes
N(1) C(4) . 1.334(2) yes
N(1) H(1n) . 0.879(19) no
N(2) C(8) . 1.331(2) yes
N(2) C(9) . 1.334(2) yes
C(1) C(2) . 1.509(2) yes
C(1) H(1) . 0.978(16) no
C(1) H(1') . 0.985(16) no
C(2) C(3) . 1.523(2) yes
C(2) H(2) . 1.034(17) no
C(2) H(2') . 0.982(16) no
C(3) H(3) . 0.978(16) no
C(3) H(3') . 1.055(18) no
C(3) C(3) 3_755 1.517(3) yes
C(4) C(5) . 1.498(2) yes
C(5) C(6) . 1.381(2) yes
C(5) C(9) . 1.392(2) yes
C(6) C(7) . 1.386(2) yes
C(6) H(6) . 0.939(17) no
C(7) C(8) . 1.375(2) yes
C(7) H(7) . 0.94(2) no
C(8) H(8) . 0.96(2) no
C(9) H(9) . 0.979(18) no

loop_
_geom_torsion_atom_site_label_1
_geom_torsion_atom_site_label_2
_geom_torsion_atom_site_label_3
_geom_torsion_atom_site_label_4
_geom_torsion_site_symmetry_4
_geom_torsion
C4 N1 C1 C2 . 174.40(10)
C4 N1 C1 H1 . 52.4(10)
C4 N1 C1 H1' . -62.7(10)
H1n N1 C1 C2 . -11.7(13)
H1n N1 C1 H1 . -133.7(17)
H1n N1 C1 H1' . 111.2(17)
C1 N1 C4 O . 0.8(2)
C1 N1 C4 C5 . -179.10(10)
H1n N1 C4 O . -173.2(13)
H1n N1 C4 C5 . 6.9(13)
C9 N2 C8 C7 . -0.9(2)
C9 N2 C8 H8 . 179.1(12)
C8 N2 C9 C5 . 0.2(2)
C8 N2 C9 H9 . 177.6(11)
N1 C1 C2 C3 . 177.60(10)
N1 C1 C2 H2 . 57.2(10)
N1 C1 C2 H2' . -61.8(10)
H1 C1 C2 C3 . -60.2(10)
H1 C1 C2 H2 . 179.4(14)
H1 C1 C2 H2' . 60.4(15)
H1' C1 C2 C3 . 57.8(11)
H1' C1 C2 H2 . -62.5(14)
H1' C1 C2 H2' . 178.4(15)
C1 C2 C3 H3 . -54.9(10)
C1 C2 C3 H3' . 57.1(10)
C1 C2 C3 C3 3_755 -177.80(10)
H2 C2 C3 H3 . 64.3(14)
H2 C2 C3 H3' . 176.3(14)
H2 C2 C3 C3 3_755 -58.5(10)
H2' C2 C3 H3 . -175.6(14)
H2' C2 C3 H3' . -63.7(15)
H2' C2 C3 C3 3_755 61.5(11)
O C4 C5 C6 . -152.40(10)
O C4 C5 C9 . 25.9(2)
N1 C4 C5 C6 . 27.5(2)
N1 C4 C5 C9 . -154.30(10)
C4 C5 C6 C7 . 177.50(10)
C4 C5 C6 H6 . 3.0(12)
C9 C5 C6 C7 . -0.7(2)
C9 C5 C6 H6 . -175.2(12)
C4 C5 C9 N2 . -177.80(10)
C4 C5 C9 H9 . 4.9(11)
C6 C5 C9 N2 . 0.6(2)
C6 C5 C9 H9 . -176.8(11)
C5 C6 C7 C8 . 0.2(2)
C5 C6 C7 H7 . -178.7(13)
H6 C6 C7 C8 . 174.6(12)
H6 C6 C7 H7 . -4.3(18)
C6 C7 C8 N2 . 0.7(2)
C6 C7 C8 H8 . -179.3(13)
H7 C7 C8 N2 . 179.5(13)
H7 C7 C8 H8 . -0.4(18)
